data_7056939
loop_
_publ_author_name
'Costes, Jean-Pierre'
'Duhayon, Carine'
'Vendier, Laure'
'Mota, Antonio J.'

_publ_section_title
;
 Reactions of a series of ZnL, CuL and NiL Schiff base and non-Schiff base
 complexes with MCl2 salts (M = Cu, Ni, Mn): syntheses, structures,
 magnetic properties and DFT calculations
;
_journal_issue 5
_journal_name_full 'New Journal of Chemistry'
_journal_page_first 3683
_journal_paper_doi 10.1039/C7NJ04347C
_journal_volume 42
_journal_year 2018
_chemical_formula_moiety 'C20 H26 Cl2 Cu2 N2 O6'
_chemical_formula_sum 'C20 H26 Cl2 Cu2 N2 O6'
_chemical_formula_weight 588.43
_space_group_IT_number 14
_space_group_name_Hall '-P 2yn'
_space_group_name_H-M_alt 'P 1 21/n 1'
_symmetry_cell_setting monoclinic
_symmetry_space_group_name_Hall '-P 2yn'
_symmetry_space_group_name_H-M 'P 1 21/n 1'
_atom_sites_solution_hydrogens difmap
_atom_sites_solution_primary other
_audit_update_record
;
2017-06-20 deposited with the CCDC.
2018-01-29 downloaded from the CCDC.
;
_cell_angle_alpha 90
_cell_angle_beta 107.5005(14)
_cell_angle_gamma 90
_cell_formula_units_Z 4
_cell_length_a 17.2244(2)
_cell_length_b 7.40088(8)
_cell_length_c 18.7657(2)
_cell_measurement_reflns_used 23596
_cell_measurement_temperature 100
_cell_measurement_theta_max 71
_cell_measurement_theta_min 4
_cell_volume 2281.45(5)
_computing_cell_refinement 'CrysAlis, (Oxford Diffraction, 2002)'
_computing_data_collection 'Gemini, (Oxford Diffraction, 2006)'
_computing_data_reduction 'CrysAlis, (Oxford Diffraction, 2002)'
_computing_molecular_graphics 'CAMERON (Watkin et al., 1996)'
_computing_publication_material 'CRYSTALS (Betteridge et al., 2003)'
_computing_structure_refinement 'CRYSTALS (Betteridge et al., 2003)'
_computing_structure_solution 'Superflip (Palatinus & Chapuis, 2007)'
_diffrn_ambient_temperature 100
_diffrn_measured_fraction_theta_full 0.998
_diffrn_measured_fraction_theta_max 0.998
_diffrn_measurement_device Area
_diffrn_measurement_device_type 'Oxford Diffraction Gemini'
_diffrn_measurement_method '\f & \w scans'
_diffrn_radiation_monochromator graphite
_diffrn_radiation_type 'Cu K\a'
_diffrn_radiation_wavelength 1.54180
_diffrn_reflns_av_R_equivalents 0.024
_diffrn_reflns_limit_h_max 21
_diffrn_reflns_limit_h_min -20
_diffrn_reflns_limit_k_max 9
_diffrn_reflns_limit_k_min -9
_diffrn_reflns_limit_l_max 22
_diffrn_reflns_limit_l_min -22
_diffrn_reflns_number 33961
_diffrn_reflns_theta_full 70.891
_diffrn_reflns_theta_max 70.891
_diffrn_reflns_theta_min 4.164
_diffrn_standards_number 0
_exptl_absorpt_coefficient_mu 4.805
_exptl_absorpt_correction_T_max 0.49
_exptl_absorpt_correction_T_min 0.20
_exptl_absorpt_correction_type multi-scan
_exptl_absorpt_process_details 'CrysAlis, (Oxford Diffraction, 2002)'
_exptl_crystal_colour orange
_exptl_crystal_density_diffrn 1.713
_exptl_crystal_density_method 'not measured'
_exptl_crystal_description block
_exptl_crystal_F_000 1200
_exptl_crystal_size_max 0.200
_exptl_crystal_size_mid 0.200
_exptl_crystal_size_min 0.150
_refine_diff_density_max 0.36
_refine_diff_density_min -0.75
_refine_ls_extinction_method None
_refine_ls_goodness_of_fit_ref 0.9411
_refine_ls_hydrogen_treatment constr
_refine_ls_matrix_type full
_refine_ls_number_parameters 289
_refine_ls_number_reflns 4310
_refine_ls_number_restraints 0
_refine_ls_R_factor_all 0.0246
_refine_ls_R_factor_gt 0.0245
_refine_ls_shift/su_max 0.0016945
_refine_ls_shift/su_mean 0.0000667
_refine_ls_structure_factor_coef F
_refine_ls_weighting_details
;
 Method, part 1, Chebychev polynomial, (Watkin, 1994, Prince, 1982) 
 [weight] = 1.0/[A~0~*T~0~(x)+A~1~*T~1~(x) ... +A~n-1~]*T~n-1~(x)] 
 where A~i~ are the Chebychev coefficients listed below and x= Fcalc/Fmax 
 Method = Robust Weighting (Prince, 1982) 
 W = [weight] * [1-(deltaF/6*sigmaF)^2^]^2^ 
 A~i~ are: 
 7.66 3.72 6.27 2.30 
;
_refine_ls_weighting_scheme calc
_refine_ls_wR_factor_all 0.0278
_refine_ls_wR_factor_gt 0.0278
_refine_ls_wR_factor_ref 0.0278
_reflns_limit_h_max 20
_reflns_limit_h_min -21
_reflns_limit_k_max 9
_reflns_limit_k_min 0
_reflns_limit_l_max 22
_reflns_limit_l_min 0
_reflns_number_gt 4346
_reflns_number_total 4377
_reflns_threshold_expression I>2.0\s(I)
_oxford_refine_ls_r_factor_ref 0.0242
_oxford_reflns_number_all 4358
_oxford_reflns_threshold_expression_ref I>3.0\s(I)
_cod_data_source_file c7nj04347c1.cif
_cod_data_source_block cpd2
_cod_depositor_comments
;
The following automatic conversions were performed:

'_atom_sites_solution_primary' value 'Other' changed to 'other'
according to
/home/data/users/saulius/crontab/automatic-downloads/rss-feeds/RSC/lib/dictionaries/cif_core.dic
dictionary named 'cif_core.dic' version 2.4.2 from 2011-04-26.

Automatic conversion script
Id: cif_fix_values 4973 2017-02-22 13:04:09Z antanas 

 Adding full bibliography for 7056937--7056940.cif.
;
_cod_original_cell_volume 2281.44(5)
_cod_original_sg_symbol_H-M 'P 21/n '
_cod_database_code 7056939

loop_
_symmetry_equiv_pos_as_xyz
x,y,z
-x,-y,-z
x+1/2,-y+1/2,z+1/2
-x+1/2,y+1/2,-z+1/2

loop_
_atom_site_label
_atom_site_type_symbol
_atom_site_fract_x
_atom_site_fract_y
_atom_site_fract_z
_atom_site_U_iso_or_equiv
_atom_site_occupancy
_atom_site_adp_type
_atom_site_refinement_flags_posn
Cu1 Cu 0.441882(9) 0.65400(2) 0.204455(8) 0.0094 1.0000 Uani .
Cu2 Cu 0.575510(9) 0.86937(2) 0.333662(8) 0.0090 1.0000 Uani .
C1 C 0.51465(7) 0.74816(16) 0.00980(6) 0.0170 1.0000 Uani .
C2 C 0.60782(7) 0.86896(14) 0.12075(7) 0.0121 1.0000 Uani .
C3 C 0.66294(7) 0.91934(15) 0.08387(6) 0.0152 1.0000 Uani .
C4 C 0.73728(7) 1.00013(16) 0.12326(7) 0.0180 1.0000 Uani .
C5 C 0.75493(7) 1.03002(15) 0.19851(7) 0.0151 1.0000 Uani .
C6 C 0.69914(7) 0.98173(14) 0.23756(6) 0.0116 1.0000 Uani .
C7 C 0.62399(7) 0.89801(15) 0.19932(6) 0.0107 1.0000 Uani .
C8 C 0.72186(7) 1.02680(14) 0.31603(6) 0.0122 1.0000 Uani .
C9 C 0.70357(7) 1.05803(15) 0.43693(6) 0.0136 1.0000 Uani .
C10 C 0.67539(7) 0.92021(16) 0.48461(6) 0.0147 1.0000 Uani .
C11 C 0.54408(6) 0.79721(15) 0.47424(6) 0.0114 1.0000 Uani .
C12 C 0.46637(6) 0.71293(14) 0.43705(6) 0.0110 1.0000 Uani .
C13 C 0.43974(6) 0.67043(14) 0.36024(6) 0.0097 1.0000 Uani .
C14 C 0.41888(7) 0.65970(15) 0.48330(6) 0.0138 1.0000 Uani .
C15 C 0.34729(7) 0.56619(16) 0.45425(6) 0.0152 1.0000 Uani .
C16 C 0.32064(7) 0.52024(15) 0.37823(6) 0.0137 1.0000 Uani .
C17 C 0.36620(6) 0.57222(14) 0.33237(6) 0.0109 1.0000 Uani .
C18 C 0.28046(7) 0.41044(16) 0.22670(7) 0.0162 1.0000 Uani .
C19 C 0.38226(7) 1.00138(16) 0.12498(6) 0.0170 1.0000 Uani .
C20 C 0.55375(8) 0.36460(16) 0.17806(7) 0.0182 1.0000 Uani .
N1 N 0.67853(5) 0.99453(12) 0.35946(5) 0.0114 1.0000 Uani .
N2 N 0.59445(6) 0.85335(12) 0.44115(5) 0.0115 1.0000 Uani .
O1 O 0.53453(5) 0.78878(11) 0.08774(4) 0.0147 1.0000 Uani .
O2 O 0.56922(5) 0.84575(10) 0.23028(4) 0.0117 1.0000 Uani .
O3 O 0.48091(4) 0.71326(10) 0.31284(4) 0.0104 1.0000 Uani .
O4 O 0.34555(5) 0.53605(10) 0.25741(4) 0.0128 1.0000 Uani .
O5 O 0.38733(5) 0.89703(11) 0.19104(4) 0.0122 1.0000 Uani .
O6 O 0.51998(5) 0.45031(10) 0.23073(4) 0.0141 1.0000 Uani .
Cl1 Cl 0.374106(15) 0.55393(4) 0.090730(14) 0.0153 1.0000 Uani .
Cl2 Cl 0.471933(17) 1.15332(3) 0.319256(15) 0.0154 1.0000 Uani .
H5 H 0.4110 0.9478 0.2304 0.0188 1.0000 Uiso R
H6 H 0.5071 0.3800 0.2583 0.0194 1.0000 Uiso R
H11 H 0.5130 0.8595 -0.0183 0.0243 1.0000 Uiso R
H12 H 0.4614 0.6955 -0.0051 0.0243 1.0000 Uiso R
H13 H 0.5557 0.6641 0.0016 0.0230 1.0000 Uiso R
H31 H 0.6506 0.8977 0.0339 0.0174 1.0000 Uiso R
H41 H 0.7753 1.0306 0.0981 0.0205 1.0000 Uiso R
H51 H 0.8049 1.0822 0.2250 0.0170 1.0000 Uiso R
H81 H 0.7727 1.0824 0.3366 0.0147 1.0000 Uiso R
H91 H 0.7614 1.0706 0.4545 0.0153 1.0000 Uiso R
H92 H 0.6784 1.1743 0.4382 0.0148 1.0000 Uiso R
H101 H 0.7126 0.8192 0.4964 0.0156 1.0000 Uiso R
H102 H 0.6731 0.9745 0.5306 0.0158 1.0000 Uiso R
H111 H 0.5592 0.8072 0.5265 0.0130 1.0000 Uiso R
H141 H 0.4384 0.6892 0.5340 0.0156 1.0000 Uiso R
H151 H 0.3158 0.5341 0.4849 0.0168 1.0000 Uiso R
H161 H 0.2721 0.4585 0.3583 0.0157 1.0000 Uiso R
H181 H 0.2771 0.3910 0.1752 0.0229 1.0000 Uiso R
H182 H 0.2292 0.4574 0.2295 0.0231 1.0000 Uiso R
H183 H 0.2925 0.2972 0.2526 0.0227 1.0000 Uiso R
H191 H 0.3487 0.9398 0.0834 0.0236 1.0000 Uiso R
H192 H 0.3610 1.1178 0.1296 0.0242 1.0000 Uiso R
H193 H 0.4358 1.0064 0.1195 0.0234 1.0000 Uiso R
H201 H 0.5670 0.4619 0.1482 0.0265 1.0000 Uiso R
H202 H 0.5151 0.2808 0.1480 0.0271 1.0000 Uiso R
H203 H 0.6029 0.3008 0.2043 0.0265 1.0000 Uiso R

loop_
_atom_site_aniso_label
_atom_site_aniso_U_11
_atom_site_aniso_U_22
_atom_site_aniso_U_33
_atom_site_aniso_U_23
_atom_site_aniso_U_13
_atom_site_aniso_U_12
Cu1 0.00900(10) 0.01240(10) 0.00583(10) -0.00120(5) 0.00077(7) 0.00065(5)
Cu2 0.00763(10) 0.01343(10) 0.00594(10) -0.00083(5) 0.00188(7) -0.00247(5)
C1 0.0226(6) 0.0194(5) 0.0092(5) -0.0027(4) 0.0050(4) -0.0013(4)
C2 0.0126(5) 0.0112(5) 0.0129(5) 0.0014(4) 0.0045(4) 0.0028(4)
C3 0.0201(6) 0.0167(5) 0.0109(5) 0.0009(4) 0.0080(4) 0.0015(4)
C4 0.0202(6) 0.0202(6) 0.0190(6) 0.0009(4) 0.0139(5) -0.0022(5)
C5 0.0143(5) 0.0143(5) 0.0188(6) -0.0008(4) 0.0082(4) -0.0024(4)
C6 0.0111(5) 0.0110(5) 0.0140(5) 0.0008(4) 0.0059(4) 0.0012(4)
C7 0.0121(5) 0.0103(5) 0.0105(5) 0.0012(4) 0.0046(4) 0.0029(4)
C8 0.0093(5) 0.0121(5) 0.0146(5) 0.0000(4) 0.0030(4) -0.0008(4)
C9 0.0125(5) 0.0175(5) 0.0099(5) -0.0030(4) 0.0022(4) -0.0043(4)
C10 0.0121(5) 0.0210(6) 0.0087(5) -0.0008(4) -0.0003(4) -0.0039(4)
C11 0.0138(5) 0.0134(5) 0.0065(5) 0.0000(4) 0.0021(4) 0.0014(4)
C12 0.0116(5) 0.0112(5) 0.0106(5) 0.0007(4) 0.0040(4) 0.0013(4)
C13 0.0093(5) 0.0098(5) 0.0111(5) 0.0015(4) 0.0045(4) 0.0017(4)
C14 0.0166(6) 0.0168(5) 0.0096(5) -0.0002(4) 0.0062(4) 0.0010(4)
C15 0.0155(5) 0.0197(6) 0.0140(5) 0.0015(4) 0.0098(4) -0.0009(4)
C16 0.0111(5) 0.0149(5) 0.0162(6) -0.0004(4) 0.0056(4) -0.0018(4)
C17 0.0114(5) 0.0114(5) 0.0102(5) -0.0002(4) 0.0035(4) 0.0008(4)
C18 0.0127(5) 0.0190(6) 0.0162(5) -0.0053(4) 0.0034(4) -0.0075(4)
C19 0.0182(6) 0.0192(6) 0.0143(5) 0.0066(4) 0.0061(4) 0.0040(4)
C20 0.0184(6) 0.0184(6) 0.0184(6) -0.0034(4) 0.0067(5) 0.0039(4)
N1 0.0098(4) 0.0129(4) 0.0103(4) -0.0012(3) 0.0013(3) -0.0003(3)
N2 0.0099(4) 0.0139(4) 0.0091(4) -0.0008(3) 0.0006(4) -0.0012(3)
O1 0.0136(4) 0.0230(4) 0.0078(4) -0.0025(3) 0.0035(3) -0.0020(3)
O2 0.0092(4) 0.0171(4) 0.0094(4) -0.0011(3) 0.0036(3) -0.0023(3)
O3 0.0103(3) 0.0140(4) 0.0073(3) -0.0008(3) 0.0031(3) -0.0027(3)
O4 0.0119(4) 0.0174(4) 0.0091(4) -0.0030(3) 0.0030(3) -0.0061(3)
O5 0.0121(4) 0.0155(4) 0.0085(4) 0.0011(3) 0.0022(3) 0.0012(3)
O6 0.0171(4) 0.0135(4) 0.0117(4) -0.0005(3) 0.0041(3) 0.0025(3)
Cl1 0.01175(13) 0.02412(14) 0.00828(13) -0.00446(9) 0.00019(9) -0.00140(9)
Cl2 0.01988(14) 0.01353(14) 0.01229(14) -0.00004(8) 0.00408(11) 0.00345(9)

loop_
_atom_type_symbol
_atom_type_scat_dispersion_real
_atom_type_scat_dispersion_imag
_atom_type_scat_Cromer_Mann_a1
_atom_type_scat_Cromer_Mann_b1
_atom_type_scat_Cromer_Mann_a2
_atom_type_scat_Cromer_Mann_b2
_atom_type_scat_Cromer_Mann_a3
_atom_type_scat_Cromer_Mann_b3
_atom_type_scat_Cromer_Mann_a4
_atom_type_scat_Cromer_Mann_b4
_atom_type_scat_Cromer_Mann_c
_atom_type_scat_source
C 0.0181 0.0091 2.3100 20.8439 1.0200 10.2075 1.5886 0.5687 0.8650 51.6512 0.2156 'International Tables Vol C 4.2.6.8 and 6.1.1.4'
H 0.0000 0.0000 0.4930 10.5109 0.3229 26.1257 0.1402 3.1424 0.0408 57.7998 0.0030 'International Tables Vol C 4.2.6.8 and 6.1.1.4'
O 0.0492 0.0322 3.0485 13.2771 2.2868 5.7011 1.5463 0.3239 0.8670 32.9089 0.2508 'International Tables Vol C 4.2.6.8 and 6.1.1.4'
Cu -1.9646 0.5888 13.3380 3.5828 7.1676 0.2470 5.6158 11.3966 1.6735 64.8126 1.1910 'International Tables Vol C 4.2.6.8 and 6.1.1.4'
N 0.0311 0.0180 12.2126 0.0057 3.1322 9.8933 2.0125 28.9975 1.1663 0.5826 -11.5290 'International Tables Vol C 4.2.6.8 and 6.1.1.4'
K 0.3868 1.0657 8.2186 12.7949 7.4398 0.7748 1.0519 213.1870 0.8659 41.6841 1.4228 'International Tables Vol C 4.2.6.8 and 6.1.1.4'
Cl 0.3639 0.7018 11.4604 0.0104 7.1964 1.1662 6.2556 18.5194 1.6455 47.7784 -9.5574 'International Tables Vol C 4.2.6.8 and 6.1.1.4'

loop_
_geom_angle_atom_site_label_1
_geom_angle_atom_site_label_2
_geom_angle_atom_site_label_3
_geom_angle
_geom_angle_publ_flag
O2 Cu1 O3 70.98(3) yes
O2 Cu1 O4 144.08(3) yes
O3 Cu1 O4 73.34(3) yes
O2 Cu1 O5 82.41(3) yes
O3 Cu1 O5 86.11(3) yes
O4 Cu1 O5 91.29(3) yes
O2 Cu1 O6 83.95(3) yes
O3 Cu1 O6 85.29(3) yes
O4 Cu1 O6 97.20(3) yes
O5 Cu1 O6 165.67(3) yes
O2 Cu1 Cl1 122.91(2) yes
O3 Cu1 Cl1 166.11(2) yes
O4 Cu1 Cl1 92.78(2) yes
O5 Cu1 Cl1 94.99(2) yes
O6 Cu1 Cl1 96.11(2) yes
N1 Cu2 N2 85.09(4) yes
N1 Cu2 O2 93.76(4) yes
N2 Cu2 O2 169.36(4) yes
N1 Cu2 O3 171.94(3) yes
N2 Cu2 O3 92.37(4) yes
O2 Cu2 O3 87.33(3) yes
N1 Cu2 Cl2 100.39(3) yes
N2 Cu2 Cl2 92.90(3) yes
O2 Cu2 Cl2 97.71(2) yes
O3 Cu2 Cl2 87.36(2) yes
O1 C1 H11 109.6 no
O1 C1 H12 107.3 no
H11 C1 H12 108.5 no
O1 C1 H13 109.2 no
H11 C1 H13 110.7 no
H12 C1 H13 111.5 no
C3 C2 C7 121.62(11) yes
C3 C2 O1 124.80(11) yes
C7 C2 O1 113.58(10) yes
C2 C3 C4 120.35(10) yes
C2 C3 H31 119.0 no
C4 C3 H31 120.7 no
C3 C4 C5 119.72(10) yes
C3 C4 H41 120.0 no
C5 C4 H41 120.3 no
C4 C5 C6 121.13(11) yes
C4 C5 H51 119.7 no
C6 C5 H51 119.1 no
C5 C6 C7 120.35(10) yes
C5 C6 C8 116.78(10) yes
C7 C6 C8 122.84(10) yes
C2 C7 C6 116.83(10) yes
C2 C7 O2 118.07(10) yes
C6 C7 O2 125.10(10) yes
C6 C8 N1 125.02(10) yes
C6 C8 H81 117.0 no
N1 C8 H81 117.9 no
C10 C9 N1 108.44(9) yes
C10 C9 H91 110.1 no
N1 C9 H91 109.9 no
C10 C9 H92 110.8 no
N1 C9 H92 108.0 no
H91 C9 H92 109.5 no
C9 C10 N2 108.32(9) yes
C9 C10 H101 110.1 no
N2 C10 H101 108.6 no
C9 C10 H102 110.6 no
N2 C10 H102 110.4 no
H101 C10 H102 108.7 no
C12 C11 N2 124.65(10) yes
C12 C11 H111 117.6 no
N2 C11 H111 117.8 no
C11 C12 C13 123.83(10) yes
C11 C12 C14 116.37(10) yes
C13 C12 C14 119.62(10) yes
C12 C13 C17 118.13(10) yes
C12 C13 O3 123.69(10) yes
C17 C13 O3 118.16(9) yes
C12 C14 C15 120.75(10) yes
C12 C14 H141 117.5 no
C15 C14 H141 121.8 no
C14 C15 C16 120.35(10) yes
C14 C15 H151 120.1 no
C16 C15 H151 119.5 no
C15 C16 C17 119.49(10) yes
C15 C16 H161 120.6 no
C17 C16 H161 119.9 no
C13 C17 C16 121.66(10) yes
C13 C17 O4 113.99(9) yes
C16 C17 O4 124.36(10) yes
O4 C18 H181 107.7 no
O4 C18 H182 111.2 no
H181 C18 H182 109.2 no
O4 C18 H183 109.8 no
H181 C18 H183 108.4 no
H182 C18 H183 110.4 no
O5 C19 H191 108.5 no
O5 C19 H192 109.4 no
H191 C19 H192 111.0 no
O5 C19 H193 107.5 no
H191 C19 H193 107.7 no
H192 C19 H193 112.6 no
O6 C20 H201 106.3 no
O6 C20 H202 109.7 no
H201 C20 H202 112.2 no
O6 C20 H203 109.8 no
H201 C20 H203 109.4 no
H202 C20 H203 109.4 no
C9 N1 C8 121.16(9) yes
C9 N1 Cu2 112.16(7) yes
C8 N1 Cu2 126.66(8) yes
C10 N2 C11 120.52(9) yes
C10 N2 Cu2 112.88(7) yes
C11 N2 Cu2 126.58(8) yes
C1 O1 C2 117.41(9) yes
Cu1 O2 C7 141.26(7) yes
Cu1 O2 Cu2 91.54(3) yes
C7 O2 Cu2 126.45(7) yes
C13 O3 Cu1 123.11(7) yes
C13 O3 Cu2 126.24(7) yes
Cu1 O3 Cu2 110.03(3) yes
Cu1 O4 C18 129.60(6) yes
Cu1 O4 C17 111.37(6) yes
C18 O4 C17 117.94(8) yes
C19 O5 Cu1 119.51(7) yes
C19 O5 H5 114.5 no
Cu1 O5 H5 102.1 no
C20 O6 Cu1 123.36(7) yes
C20 O6 H6 113.6 no
Cu1 O6 H6 110.6 no

loop_
_geom_bond_atom_site_label_1
_geom_bond_atom_site_label_2
_geom_bond_distance
_geom_bond_publ_flag
Cu1 O2 2.5338(8) yes
Cu1 O3 1.9897(7) yes
Cu1 O4 2.3439(8) yes
Cu1 O5 2.0098(8) yes
Cu1 O6 1.9815(8) yes
Cu1 Cl1 2.2288(3) yes
Cu2 N1 1.9299(9) yes
Cu2 N2 1.9477(10) yes
Cu2 O2 1.9181(8) yes
Cu2 O3 1.9389(7) yes
Cu2 Cl2 2.7170(3) yes
C1 O1 1.4301(13) yes
C1 H11 0.975 no
C1 H12 0.958 no
C1 H13 0.988 no
C2 C3 1.3838(16) yes
C2 C7 1.4321(16) yes
C2 O1 1.3634(14) yes
C3 C4 1.4051(17) yes
C3 H31 0.912 no
C4 C5 1.3701(18) yes
C4 H41 0.943 no
C5 C6 1.4184(15) yes
C5 H51 0.938 no
C6 C7 1.4198(16) yes
C6 C8 1.4445(16) yes
C7 O2 1.3064(14) yes
C8 N1 1.2822(15) yes
C8 H81 0.939 no
C9 C10 1.5290(15) yes
C9 N1 1.4640(14) yes
C9 H91 0.955 no
C9 H92 0.967 no
C10 N2 1.4730(14) yes
C10 H101 0.966 no
C10 H102 0.963 no
C11 C12 1.4511(15) yes
C11 N2 1.2786(15) yes
C11 H111 0.940 no
C12 C13 1.4104(16) yes
C12 C14 1.4158(15) yes
C13 C17 1.4171(15) yes
C13 O3 1.3319(13) yes
C14 C15 1.3756(17) yes
C14 H141 0.935 no
C15 C16 1.4027(16) yes
C15 H151 0.933 no
C16 C17 1.3822(15) yes
C16 H161 0.927 no
C17 O4 1.3697(13) yes
C18 O4 1.4370(13) yes
C18 H181 0.961 no
C18 H182 0.965 no
C18 H183 0.960 no
C19 O5 1.4408(13) yes
C19 H191 0.938 no
C19 H192 0.950 no
C19 H193 0.959 no
C20 O6 1.4364(14) yes
C20 H201 0.981 no
C20 H202 0.960 no
C20 H203 0.965 no
O5 H5 0.820 no
O6 H6 0.811 no

loop_
_geom_hbond_atom_site_label_D
_geom_hbond_atom_site_label_H
_geom_hbond_atom_site_label_A
_geom_hbond_angle_DHA
_geom_hbond_distance_DH
_geom_hbond_distance_HA
_geom_hbond_distance_DA
_geom_hbond_publ_flag
C19 H193 O1 137.0 0.959 2.540 3.3083(16) yes
